data_2211827
loop_
_publ_author_name
'Rohan A. Davis'
'Peter C. Healy'
'Sally-Ann Poulsen'

_publ_section_title
;
 <i>N</i>-{2-[4-(Aminosulfonyl)phenyl]ethyl}-2-(4-hydroxyphenyl)acetamide
;
_journal_coeditor_code HB2220
_journal_issue 1
_journal_name_full 'Acta Crystallographica Section E'
_journal_page_first o96
_journal_page_last o97
_journal_paper_doi 10.1107/S1600536806051348
_journal_volume 63
_journal_year 2007
_chemical_formula_iupac 'C16 H18 N2 O4 S'
_chemical_formula_moiety 'C16 H18 N2 O4 S'
_chemical_formula_sum 'C16 H18 N2 O4 S'
_chemical_formula_weight 334.39
_chemical_name_systematic
;
N-{2-[4-(aminosulfonyl)phenyl]ethyl}-2-(4-hydroxyphenyl)acetamide
;
_space_group_IT_number 14
_symmetry_cell_setting monoclinic
_symmetry_space_group_name_Hall '-P 2yn'
_symmetry_space_group_name_H-M 'P 1 21/n 1'
_atom_sites_solution_hydrogens geom
_atom_sites_solution_primary direct
_atom_sites_solution_secondary difmap
_cell_angle_alpha 90
_cell_angle_beta 91.862(18)
_cell_angle_gamma 90
_cell_formula_units_Z 4
_cell_length_a 15.715(3)
_cell_length_b 10.250(2)
_cell_length_c 9.819(3)
_cell_measurement_reflns_used 25
_cell_measurement_temperature 295
_cell_measurement_theta_max 17.2
_cell_measurement_theta_min 12.8
_cell_volume 1580.8(6)
_computing_cell_refinement 'MSC/AFC7 Diffractometer Control for Windows'
_computing_data_collection
;
MSC/AFC7 Diffractometer Control for Windows
(Molecular Structure Corporation, 1999)
;
_computing_data_reduction 'TEXSAN for Windows (Molecular Structure Corporation, 2001)'
_computing_molecular_graphics 'ORTEP-3 (Farrugia, 1997)'
_computing_publication_material 'TEXSAN for Windows and PLATON (Spek, 2003)'
_computing_structure_refinement 'TEXSAN for Windows and SHELXL97 (Sheldrick, 1997)'
_computing_structure_solution 'TEXSAN for Windows'
_diffrn_measured_fraction_theta_full 0.998
_diffrn_measured_fraction_theta_max 0.998
_diffrn_measurement_device 'Rigaku AFC-7R'
_diffrn_measurement_method \w-2\q
_diffrn_radiation_monochromator graphite
_diffrn_radiation_source 'Rigaku rotating anode'
_diffrn_radiation_type 'Mo K\a'
_diffrn_radiation_wavelength 0.71069
_diffrn_reflns_av_R_equivalents 0.0365
_diffrn_reflns_av_sigmaI/netI 0.0453
_diffrn_reflns_limit_h_max 18
_diffrn_reflns_limit_h_min -18
_diffrn_reflns_limit_k_max 12
_diffrn_reflns_limit_k_min 0
_diffrn_reflns_limit_l_max 5
_diffrn_reflns_limit_l_min -11
_diffrn_reflns_number 3219
_diffrn_reflns_reduction_process ' ?'
_diffrn_reflns_theta_full 25.00
_diffrn_reflns_theta_max 25.00
_diffrn_reflns_theta_min 2.59
_diffrn_standards_decay_% 0.76
_diffrn_standards_interval_count 150
_diffrn_standards_number 3
_exptl_absorpt_coefficient_mu 0.227
_exptl_absorpt_correction_type none
_exptl_crystal_colour colorless
_exptl_crystal_density_diffrn 1.405
_exptl_crystal_density_method 'not measured'
_exptl_crystal_description prism
_exptl_crystal_F_000 704
_exptl_crystal_size_max 0.40
_exptl_crystal_size_mid 0.30
_exptl_crystal_size_min 0.20
_refine_diff_density_max 0.191
_refine_diff_density_min -0.373
_refine_ls_extinction_method none
_refine_ls_goodness_of_fit_ref 1.028
_refine_ls_hydrogen_treatment constr
_refine_ls_matrix_type full
_refine_ls_number_parameters 208
_refine_ls_number_reflns 2779
_refine_ls_number_restraints 0
_refine_ls_restrained_S_all 1.028
_refine_ls_R_factor_all 0.0606
_refine_ls_R_factor_gt 0.0393
_refine_ls_shift/su_max 0.000
_refine_ls_shift/su_mean 0.000
_refine_ls_structure_factor_coef Fsqd
_refine_ls_weighting_details 'calc w=1/[\s^2^(Fo^2^)+(0.0568P)^2^+0.3548P] where P=(Fo^2^+2Fc^2^)/3'
_refine_ls_weighting_scheme calc
_refine_ls_wR_factor_gt 0.1008
_refine_ls_wR_factor_ref 0.1111
_reflns_number_gt 2100
_reflns_number_total 2779
_reflns_threshold_expression I>2\s(I)
_cod_data_source_file hb2220.cif
_cod_data_source_block I
_cod_depositor_comments
;
The following automatic conversions were performed:
'_symmetry_cell_setting' value 'Monoclinic' changed to 'monoclinic'
according to '/home/saulius/struct/CIF-dictionaries/cif_core.dic'
dictionary named 'cif_core.dic' version 2.4.1 from 2010-06-29.

Automatic conversion script
Id: cif_fix_enum 1527 2010-12-29 10:47:43Z saulius 

The following automatic conversions were performed:

'_symmetry_cell_setting' value 'Monoclinic' changed to 'monoclinic'
according to /home/saulius/struct/CIF-dictionaries/cif_core.dic
dictionary named 'cif_core.dic' version 2.4.1 from 2010-06-29.

Automatic conversion script
Id: cif_fix_values 1715 2011-07-08 13:25:40Z adriana 
;
_cod_original_sg_symbol_H-M 'P 21/n'
_cod_database_code 2211827
_cod_database_fobs_code 2211827

loop_
_symmetry_equiv_pos_site_id
_symmetry_equiv_pos_as_xyz
1 x,y,z
2 1/2-x,1/2+y,1/2-z
3 -x,-y,-z
4 1/2+x,1/2-y,1/2+z

loop_
_atom_site_aniso_label
_atom_site_aniso_U_11
_atom_site_aniso_U_22
_atom_site_aniso_U_33
_atom_site_aniso_U_12
_atom_site_aniso_U_13
_atom_site_aniso_U_23
S1 0.0421(3) 0.0505(4) 0.0304(3) 0.0041(3) -0.0091(2) 0.0032(2)
O4 0.0431(9) 0.0567(10) 0.0473(9) -0.0056(8) -0.0174(7) 0.0110(8)
O8 0.0431(8) 0.0640(10) 0.0274(7) 0.0104(8) -0.0111(6) -0.0017(7)
O11 0.0604(10) 0.0844(13) 0.0237(7) -0.0005(9) -0.0088(7) -0.0011(8)
O12 0.0535(10) 0.0580(11) 0.0745(12) 0.0169(9) -0.0133(9) 0.0058(10)
N1 0.0327(9) 0.0468(10) 0.0262(8) 0.0058(8) -0.0096(7) -0.0033(7)
N2 0.0409(10) 0.0525(11) 0.0322(9) 0.0001(9) -0.0067(8) -0.0013(8)
C1 0.0300(10) 0.0405(11) 0.0307(10) 0.0033(9) -0.0028(8) -0.0045(9)
C2 0.0395(12) 0.0469(13) 0.0403(12) -0.0022(10) -0.0004(9) 0.0118(10)
C3 0.0312(11) 0.0465(13) 0.0525(13) -0.0055(10) -0.0055(9) 0.0084(11)
C4 0.0345(10) 0.0387(12) 0.0335(11) 0.0017(9) -0.0069(8) -0.0005(9)
C5 0.0411(12) 0.0505(14) 0.0361(12) -0.0063(10) -0.0014(9) 0.0117(10)
C6 0.0316(11) 0.0517(14) 0.0452(13) -0.0082(10) -0.0005(9) 0.0002(11)
C7 0.0421(12) 0.0529(13) 0.0312(11) 0.0046(10) -0.0076(9) -0.0052(10)
C8 0.0280(9) 0.0455(12) 0.0267(10) -0.0023(9) -0.0051(8) -0.0004(9)
C9 0.0331(11) 0.0563(14) 0.0315(11) 0.0073(10) -0.0102(8) -0.0078(10)
C10 0.0548(14) 0.0478(14) 0.0489(14) 0.0088(11) -0.0182(11) 0.0004(11)
C11 0.0460(12) 0.0339(11) 0.0397(11) -0.0008(10) -0.0088(9) 0.0031(9)
C12 0.0406(12) 0.0444(13) 0.0540(14) 0.0097(10) -0.0049(10) -0.0096(11)
C13 0.0461(13) 0.0478(13) 0.0399(12) 0.0058(11) -0.0024(10) -0.0136(10)
C14 0.0390(11) 0.0371(11) 0.0315(10) -0.0002(9) -0.0036(8) 0.0007(9)
C15 0.0419(12) 0.0486(13) 0.0415(12) -0.0001(10) 0.0042(10) -0.0079(10)
C16 0.0530(14) 0.0502(13) 0.0345(11) -0.0068(11) 0.0017(10) -0.0105(10)

loop_
_atom_site_type_symbol
_atom_site_label
_atom_site_fract_x
_atom_site_fract_y
_atom_site_fract_z
_atom_site_U_iso_or_equiv
_atom_site_thermal_displace_type
_atom_site_occupancy
S S1 0.15036(3) 0.16214(6) 0.45805(5) 0.0412(2) Uani 1.000
O O4 0.12798(10) -0.44728(16) 0.39567(16) 0.0494(5) Uani 1.000
O O8 -0.22426(9) -0.18689(15) -0.09475(14) 0.0451(5) Uani 1.000
O O11 0.13205(11) 0.21505(19) 0.58883(14) 0.0564(6) Uani 1.000
O O12 0.20507(11) 0.05214(17) 0.4487(2) 0.0623(6) Uani 1.000
N N1 -0.17633(10) -0.17636(17) 0.12408(16) 0.0355(5) Uani 1.000
N N2 0.19320(11) 0.27858(19) 0.37363(17) 0.0420(6) Uani 1.000
C C1 -0.05157(12) -0.3702(2) 0.08473(19) 0.0338(6) Uani 1.000
C C2 0.02723(14) -0.3102(2) 0.0851(2) 0.0423(7) Uani 1.000
C C3 0.08824(13) -0.3331(2) 0.1876(2) 0.0436(7) Uani 1.000
C C4 0.07026(12) -0.4176(2) 0.2912(2) 0.0357(6) Uani 1.000
C C5 -0.00737(13) -0.4800(2) 0.2933(2) 0.0426(7) Uani 1.000
C C6 -0.06737(13) -0.4556(2) 0.1892(2) 0.0429(7) Uani 1.000
C C7 -0.11813(14) -0.3411(2) -0.0252(2) 0.0423(7) Uani 1.000
C C8 -0.17668(12) -0.2283(2) 0.00006(19) 0.0335(6) Uani 1.000
C C9 -0.22572(13) -0.0639(2) 0.1634(2) 0.0405(7) Uani 1.000
C C10 -0.18061(15) 0.0649(2) 0.1401(2) 0.0509(8) Uani 1.000
C C11 -0.09913(14) 0.0831(2) 0.2251(2) 0.0401(7) Uani 1.000
C C12 -0.09757(14) 0.1574(2) 0.3431(2) 0.0465(8) Uani 1.000
C C13 -0.02252(14) 0.1782(2) 0.4179(2) 0.0447(7) Uani 1.000
C C14 0.05229(13) 0.1235(2) 0.3745(2) 0.0360(6) Uani 1.000
C C15 0.05157(14) 0.0448(2) 0.2602(2) 0.0439(7) Uani 1.000
C C16 -0.02385(15) 0.0254(2) 0.1868(2) 0.0459(7) Uani 1.000
H H1 -0.14430 -0.21220 0.18570 0.0400 Uiso 1.000
H H2 0.03950 -0.25120 0.01350 0.0480 Uiso 1.000
H H2A 0.19840 0.25350 0.29010 0.0500 Uiso 1.000
H H2B 0.15930 0.34540 0.37370 0.0500 Uiso 1.000
H H3 0.14210 -0.29150 0.18490 0.0500 Uiso 1.000
H H4 0.17480 -0.40590 0.38360 0.0540 Uiso 1.000
H H5 -0.02000 -0.53810 0.36570 0.0480 Uiso 1.000
H H6 -0.12050 -0.49960 0.18980 0.0480 Uiso 1.000
H H7A -0.08930 -0.32440 -0.10770 0.0480 Uiso 1.000
H H7B -0.15230 -0.41760 -0.03770 0.0480 Uiso 1.000
H H9A -0.27800 -0.06330 0.11150 0.0460 Uiso 1.000
H H9B -0.23760 -0.07100 0.25760 0.0460 Uiso 1.000
H H10A -0.16730 0.07070 0.04720 0.0570 Uiso 1.000
H H10B -0.21830 0.13400 0.16270 0.0570 Uiso 1.000
H H12 -0.14930 0.19450 0.37360 0.0530 Uiso 1.000
H H13 -0.02250 0.22950 0.49890 0.0510 Uiso 1.000
H H15 0.10260 0.00390 0.23240 0.0500 Uiso 1.000
H H16 -0.02470 -0.02860 0.10740 0.0520 Uiso 1.000

loop_
_atom_type_symbol
_atom_type_description
_atom_type_scat_dispersion_real
_atom_type_scat_dispersion_imag
_atom_type_scat_source
S S 0.1246 0.1234 'International Tables Vol C Tables 4.2.6.8 and 6.1.1.4'
O O 0.0106 0.0060 'International Tables Vol C Tables 4.2.6.8 and 6.1.1.4'
N N 0.0061 0.0033 'International Tables Vol C Tables 4.2.6.8 and 6.1.1.4'
H H 0.0000 0.0000 'International Tables Vol C Tables 4.2.6.8 and 6.1.1.4'
C C 0.0033 0.0016 'International Tables Vol C Tables 4.2.6.8 and 6.1.1.4'

loop_
_geom_angle_atom_site_label_1
_geom_angle_atom_site_label_2
_geom_angle_atom_site_label_3
_geom_angle
_geom_angle_publ_flag
O11 S1 O12 119.84(11) no
O11 S1 N2 106.27(11) no
O11 S1 C14 107.67(10) no
O12 S1 N2 106.86(10) no
O12 S1 C14 108.19(11) no
N2 S1 C14 107.43(9) no
C4 O4 H4 109.00 no
C8 N1 C9 125.21(17) n
C9 N1 H1 117.00 no
C8 N1 H1 117.00 no
H2A N2 H2B 108.00 no
S1 N2 H2B 108.00 no
S1 N2 H2A 109.00 no
C6 C1 C7 121.41(18) no
C2 C1 C6 117.64(18) no
C2 C1 C7 120.94(18) no
C1 C2 C3 121.63(19) no
C2 C3 C4 119.37(19) no
O4 C4 C5 116.55(18) n
O4 C4 C3 122.92(18) n
C3 C4 C5 120.51(18) no
C4 C5 C6 119.01(19) no
C1 C6 C5 121.83(19) no
C1 C7 C8 116.62(17) no
O8 C8 C7 119.55(17) n
N1 C8 C7 118.36(17) n
O8 C8 N1 122.09(18) n
N1 C9 C10 113.24(17) n
C9 C10 C11 114.43(17) no
C12 C11 C16 118.0(2) no
C10 C11 C16 120.73(18) no
C10 C11 C12 121.27(19) no
C11 C12 C13 121.3(2) no
C12 C13 C14 119.48(19) no
S1 C14 C13 120.24(16) no
S1 C14 C15 119.46(16) no
C13 C14 C15 120.17(19) no
C14 C15 C16 119.5(2) no
C11 C16 C15 121.51(19) no
C1 C2 H2 119.00 no
C3 C2 H2 119.00 no
C2 C3 H3 120.00 no
C4 C3 H3 121.00 no
C4 C5 H5 120.00 no
C6 C5 H5 121.00 no
C1 C6 H6 119.00 no
C5 C6 H6 119.00 no
C1 C7 H7A 108.00 no
C1 C7 H7B 108.00 no
C8 C7 H7A 108.00 no
C8 C7 H7B 108.00 no
H7A C7 H7B 109.00 no
N1 C9 H9A 109.00 no
N1 C9 H9B 109.00 no
C10 C9 H9A 108.00 no
C10 C9 H9B 109.00 no
H9A C9 H9B 109.00 no
C9 C10 H10A 109.00 no
C9 C10 H10B 108.00 no
C11 C10 H10A 108.00 no
C11 C10 H10B 107.00 no
H10A C10 H10B 110.00 no
C11 C12 H12 119.00 no
C13 C12 H12 119.00 no
C12 C13 H13 120.00 no
C14 C13 H13 120.00 no
C14 C15 H15 120.00 no
C16 C15 H15 120.00 no
C11 C16 H16 119.00 no
C15 C16 H16 120.00 no

loop_
_geom_bond_atom_site_label_1
_geom_bond_atom_site_label_2
_geom_bond_distance
_geom_bond_publ_flag
S1 O11 1.4318(16) n
S1 O12 1.4227(19) n
S1 N2 1.613(2) n
S1 C14 1.767(2) n
O4 C4 1.381(3) n
O8 C8 1.249(2) n
O4 H4 0.8600 no
N1 C9 1.449(3) n
N1 C8 1.329(3) n
N1 H1 0.8600 no
N2 H2A 0.8700 no
N2 H2B 0.8700 no
C1 C2 1.383(3) no
C1 C6 1.377(3) no
C1 C7 1.508(3) n
C2 C3 1.387(3) no
C3 C4 1.372(3) no
C4 C5 1.378(3) no
C5 C6 1.391(3) no
C7 C8 1.503(3) n
C9 C10 1.519(3) no
C10 C11 1.517(3) no
C11 C12 1.386(3) no
C11 C16 1.386(3) no
C12 C13 1.386(3) no
C13 C14 1.382(3) no
C14 C15 1.382(3) no
C15 C16 1.381(3) no
C2 H2 0.9500 no
C3 H3 0.9500 no
C5 H5 0.9500 no
C6 H6 0.9500 no
C7 H7A 0.9600 no
C7 H7B 0.9600 no
C9 H9A 0.9500 no
C9 H9B 0.9500 no
C10 H10A 0.9400 no
C10 H10B 0.9500 no
C12 H12 0.9500 no
C13 H13 0.9500 no
C15 H15 0.9500 no
C16 H16 0.9600 no

loop_
_geom_hbond_atom_site_label_D
_geom_hbond_atom_site_label_H
_geom_hbond_atom_site_label_A
_geom_hbond_site_symmetry_A
_geom_hbond_distance_DH
_geom_hbond_distance_HA
_geom_hbond_distance_DA
_geom_hbond_angle_DHA
_geom_hbond_publ_flag
N1 H1 O11 3_556 0.86 2.22 2.909(2) 138 yes
N2 H2A O8 3_555 0.87 2.09 2.951(2) 174 yes
N2 H2B O4 1_565 0.87 2.19 3.001(3) 155 yes
O4 H4 O8 4_545 0.86 1.86 2.698(2) 165 yes
C9 H9A O4 4_444 0.95 2.55 3.438(3) 156 no
C13 H13 O11 . 0.95 2.56 2.932(3) 103 no

loop_
_geom_torsion_atom_site_label_1
_geom_torsion_atom_site_label_2
_geom_torsion_atom_site_label_3
_geom_torsion_atom_site_label_4
_geom_torsion
_geom_torsion_publ_flag
O11 S1 C14 C13 18.5(2) no
O11 S1 C14 C15 -165.63(17) no
O12 S1 C14 C13 149.33(17) no
O12 S1 C14 C15 -34.8(2) no
N2 S1 C14 C13 -95.63(18) no
N2 S1 C14 C15 80.28(19) no
C9 N1 C8 C7 176.94(18) no
C9 N1 C8 O8 -3.6(3) no
C8 N1 C9 C10 -87.8(2) no
C2 C1 C6 C5 1.0(3) no
C6 C1 C2 C3 -0.9(3) no
C7 C1 C2 C3 178.13(19) no
C6 C1 C7 C8 90.5(2) no
C7 C1 C6 C5 -177.98(19) no
C2 C1 C7 C8 -88.5(2) no
C1 C2 C3 C4 0.2(3) no
C2 C3 C4 C5 0.4(3) no
C2 C3 C4 O4 178.88(19) no
C3 C4 C5 C6 -0.3(3) no
O4 C4 C5 C6 -178.84(18) no
C4 C5 C6 C1 -0.5(3) no
C1 C7 C8 O8 169.19(18) no
C1 C7 C8 N1 -11.3(3) no
N1 C9 C10 C11 -63.9(2) no
C9 C10 C11 C12 -99.8(2) no
C9 C10 C11 C16 80.1(2) no
C10 C11 C12 C13 -177.48(19) no
C16 C11 C12 C13 2.6(3) no
C10 C11 C16 C15 177.60(19) no
C12 C11 C16 C15 -2.5(3) no
C11 C12 C13 C14 -0.2(3) no
C12 C13 C14 S1 173.52(16) no
C12 C13 C14 C15 -2.4(3) no
S1 C14 C15 C16 -173.42(16) no
C13 C14 C15 C16 2.5(3) no
C14 C15 C16 C11 0.0(3) no

loop_
_cod_related_entry_id
_cod_related_entry_database
_cod_related_entry_code
1 ChemSpider 21125671
